data_4332166
loop_
_publ_author_name
'Armentano, Donatella'
'De Munno, Giovanni'
'Guerra, Francesca'
'Julve, Miguel'
'Lloret, Francesc'

_publ_section_title
;
 Ligand Effects on the Structures of Extended Networks of
 Dicyanamide-Containing Transition-Metal Ions
;
_journal_issue 12
_journal_name_full 'Inorganic Chemistry'
_journal_page_first 4626
_journal_page_last 4636
_journal_paper_doi 10.1021/ic060044u
_journal_volume 45
_journal_year 2006
_chemical_formula_sum 'C18 H12 Fe N8'
_chemical_formula_weight 396.21
_chemical_name_systematic
; 
 ? 
;
_space_group_IT_number 14
_symmetry_cell_setting monoclinic
_symmetry_space_group_name_Hall '-P 2ybc'
_symmetry_space_group_name_H-M 'P 1 21/c 1'
_atom_sites_solution_hydrogens geom
_atom_sites_solution_primary direct
_atom_sites_solution_secondary difmap
_audit_creation_method SHELXL-97
_cell_angle_alpha 90.00
_cell_angle_beta 101.4210(10)
_cell_angle_gamma 90.00
_cell_formula_units_Z 4
_cell_length_a 10.9810(3)
_cell_length_b 11.4061(3)
_cell_length_c 13.9694(4)
_cell_measurement_reflns_used 8067
_cell_measurement_temperature 293(2)
_cell_volume 1715.03(8)
_computing_cell_refinement 'Bruker-Nonius SAINT'
_computing_data_collection 'Bruker-Nonius SAINT'
_computing_data_reduction 'Bruker SAINT'
_computing_molecular_graphics 'Bruker SHELXTL'
_computing_publication_material 'Bruker SHELXTL'
_computing_structure_refinement 'SHELXL-97 (Sheldrick, 1997)'
_computing_structure_solution 'SHELXS-97 (Sheldrick, 1990)'
_diffrn_ambient_temperature 293(2)
_diffrn_measured_fraction_theta_full 0.994
_diffrn_measured_fraction_theta_max 0.994
_diffrn_measurement_device_type 'CCD area detector'
_diffrn_measurement_method 'phi and omega scans'
_diffrn_radiation_monochromator graphite
_diffrn_radiation_source 'fine-focus sealed tube'
_diffrn_radiation_type MoK\a
_diffrn_radiation_wavelength 0.71073
_diffrn_reflns_av_R_equivalents 0.0296
_diffrn_reflns_av_sigmaI/netI 0.0251
_diffrn_reflns_limit_h_max 15
_diffrn_reflns_limit_h_min -15
_diffrn_reflns_limit_k_max 15
_diffrn_reflns_limit_k_min -16
_diffrn_reflns_limit_l_max 19
_diffrn_reflns_limit_l_min -20
_diffrn_reflns_number 30561
_diffrn_reflns_theta_full 30.71
_diffrn_reflns_theta_max 30.71
_diffrn_reflns_theta_min 1.89
_exptl_absorpt_coefficient_mu 0.901
_exptl_absorpt_correction_T_max 0.8547
_exptl_absorpt_correction_T_min 0.7739
_exptl_absorpt_correction_type empirical
_exptl_absorpt_process_details SADABS
_exptl_crystal_colour red
_exptl_crystal_density_diffrn 1.534
_exptl_crystal_density_method 'not measured'
_exptl_crystal_description plates
_exptl_crystal_F_000 808
_exptl_crystal_size_max 0.30
_exptl_crystal_size_mid 0.20
_exptl_crystal_size_min 0.18
_refine_diff_density_max 0.451
_refine_diff_density_min -0.268
_refine_diff_density_rms 0.074
_refine_ls_extinction_method none
_refine_ls_goodness_of_fit_ref 1.075
_refine_ls_hydrogen_treatment constr
_refine_ls_matrix_type full
_refine_ls_number_parameters 244
_refine_ls_number_reflns 5297
_refine_ls_number_restraints 0
_refine_ls_restrained_S_all 1.075
_refine_ls_R_factor_all 0.0545
_refine_ls_R_factor_gt 0.0337
_refine_ls_shift/su_max 0.001
_refine_ls_shift/su_mean 0.000
_refine_ls_structure_factor_coef Fsqd
_refine_ls_weighting_details 'calc w=1/[\s^2^(Fo^2^)+(0.0625P)^2^+0.1009P] where P=(Fo^2^+2Fc^2^)/3'
_refine_ls_weighting_scheme calc
_refine_ls_wR_factor_gt 0.0915
_refine_ls_wR_factor_ref 0.1105
_reflns_number_gt 3826
_reflns_number_total 5297
_reflns_threshold_expression >2sigma(I)
_cod_data_source_file ic060044usup5.cif
_cod_data_source_block 6
_cod_depositor_comments
;
The following automatic conversions were performed:

'_symmetry_cell_setting' value 'Monoclinic' changed to 'monoclinic'
according to /home/saulius/struct/CIF-dictionaries/cif_core.dic
dictionary named 'cif_core.dic' version 2.4.2 from 2011-04-26.

Automatic conversion script
Id: cif_fix_values 1891 2012-01-12 08:04:46Z andrius 
;
_cod_original_sg_symbol_H-M P2(1)/c
_cod_database_code 4332166

loop_
_symmetry_equiv_pos_as_xyz
'x, y, z'
'-x, y+1/2, -z+1/2'
'-x, -y, -z'
'x, -y-1/2, z-1/2'

loop_
_atom_site_label
_atom_site_type_symbol
_atom_site_fract_x
_atom_site_fract_y
_atom_site_fract_z
_atom_site_U_iso_or_equiv
_atom_site_adp_type
_atom_site_occupancy
_atom_site_symmetry_multiplicity
_atom_site_calc_flag
_atom_site_refinement_flags
Fe1 Fe 0.159670(19) 0.08516(2) 0.746410(15) 0.03729(9) Uani 1 1 d .
N1 N 0.24412(12) -0.08032(12) 0.80125(10) 0.0388(3) Uani 1 1 d .
N2 N 0.34910(12) 0.13198(13) 0.81772(9) 0.0373(3) Uani 1 1 d .
C1 C 0.19062(16) -0.18557(17) 0.79127(13) 0.0471(4) Uani 1 1 d .
H1 H 0.1060 -0.1903 0.7653 0.056 Uiso 1 1 calc R
C2 C 0.25614(18) -0.28874(17) 0.81816(14) 0.0526(4) Uani 1 1 d .
H2 H 0.2146 -0.3602 0.8096 0.063 Uiso 1 1 calc R
C3 C 0.38079(18) -0.28659(16) 0.85701(13) 0.0479(4) Uani 1 1 d .
C4 C 0.44062(15) -0.17563(16) 0.86844(11) 0.0423(4) Uani 1 1 d .
C5 C 0.57102(16) -0.16009(18) 0.90689(13) 0.0504(4) Uani 1 1 d .
H5 H 0.6204 -0.2254 0.9264 0.061 Uiso 1 1 calc R
C6 C 0.62325(16) -0.05255(19) 0.91528(13) 0.0502(4) Uani 1 1 d .
H6 H 0.7079 -0.0459 0.9407 0.060 Uiso 1 1 calc R
C7 C 0.55286(15) 0.05162(16) 0.88643(11) 0.0405(3) Uani 1 1 d .
C8 C 0.60476(15) 0.16549(18) 0.89373(12) 0.0466(4) Uani 1 1 d .
C9 C 0.52566(18) 0.25774(17) 0.86426(13) 0.0501(4) Uani 1 1 d .
H9 H 0.5564 0.3340 0.8692 0.060 Uiso 1 1 calc R
C10 C 0.39960(17) 0.23817(16) 0.82693(12) 0.0447(4) Uani 1 1 d .
H10 H 0.3487 0.3025 0.8076 0.054 Uiso 1 1 calc R
C11 C 0.42438(13) 0.03935(15) 0.84798(10) 0.0356(3) Uani 1 1 d .
C12 C 0.36831(14) -0.07528(14) 0.83964(11) 0.0358(3) Uani 1 1 d .
C13 C 0.4520(2) -0.39809(19) 0.88571(19) 0.0671(6) Uani 1 1 d .
H13A H 0.3967 -0.4639 0.8724 0.101 Uiso 1 1 calc R
H13B H 0.4880 -0.3959 0.9542 0.101 Uiso 1 1 calc R
H13C H 0.5167 -0.4056 0.8489 0.101 Uiso 1 1 calc R
C14 C 0.74176(17) 0.1851(2) 0.93162(15) 0.0628(6) Uani 1 1 d .
H14A H 0.7597 0.2674 0.9305 0.094 Uiso 1 1 calc R
H14B H 0.7886 0.1439 0.8911 0.094 Uiso 1 1 calc R
H14C H 0.7641 0.1565 0.9974 0.094 Uiso 1 1 calc R
N3 N 0.11942(15) 0.24962(17) 0.67758(12) 0.0594(4) Uani 1 1 d .
C15 C 0.08512(14) 0.30184(17) 0.60775(12) 0.0434(4) Uani 1 1 d .
N4 N 0.03820(17) 0.3694(2) 0.53570(12) 0.0686(5) Uani 1 1 d .
C16 C 0.06912(15) 0.36696(16) 0.45116(12) 0.0420(4) Uani 1 1 d .
N5 N 0.08892(14) 0.37410(15) 0.37382(11) 0.0492(4) Uani 1 1 d .
N6 N 0.23710(17) 0.03763(19) 0.61097(12) 0.0644(5) Uani 1 1 d .
C17 C 0.21094(14) 0.04935(16) 0.52820(12) 0.0408(3) Uani 1 1 d .
N7 N 0.19161(16) 0.06910(18) 0.43510(12) 0.0665(5) Uani 1 1 d .
C18 C 0.09069(16) 0.03168(18) 0.37931(12) 0.0474(4) Uani 1 1 d .
N8 N 0.00645(14) -0.00011(16) 0.32328(11) 0.0572(4) Uani 1 1 d .

loop_
_atom_site_aniso_label
_atom_site_aniso_U_11
_atom_site_aniso_U_22
_atom_site_aniso_U_33
_atom_site_aniso_U_23
_atom_site_aniso_U_13
_atom_site_aniso_U_12
Fe1 0.03196(13) 0.05098(16) 0.02604(13) 0.00279(9) -0.00127(8) 0.00561(9)
N1 0.0343(7) 0.0486(8) 0.0317(6) 0.0000(5) 0.0022(5) 0.0025(6)
N2 0.0358(7) 0.0462(7) 0.0274(6) 0.0026(5) 0.0006(5) 0.0042(6)
C1 0.0430(9) 0.0547(11) 0.0430(9) 0.0007(8) 0.0073(7) -0.0038(8)
C2 0.0582(11) 0.0462(10) 0.0553(11) 0.0029(8) 0.0162(9) -0.0040(8)
C3 0.0556(10) 0.0467(10) 0.0442(9) 0.0060(7) 0.0163(8) 0.0098(8)
C4 0.0427(8) 0.0514(10) 0.0335(8) 0.0045(7) 0.0093(6) 0.0118(7)
C5 0.0412(9) 0.0618(12) 0.0468(10) 0.0077(8) 0.0051(7) 0.0182(8)
C6 0.0303(8) 0.0737(13) 0.0434(9) 0.0048(9) -0.0004(7) 0.0106(8)
C7 0.0329(7) 0.0577(10) 0.0293(7) 0.0016(7) 0.0023(6) 0.0024(7)
C8 0.0373(8) 0.0689(12) 0.0321(8) -0.0002(8) 0.0030(6) -0.0071(8)
C9 0.0538(10) 0.0527(10) 0.0419(9) -0.0021(8) 0.0051(8) -0.0110(8)
C10 0.0475(9) 0.0466(9) 0.0378(8) 0.0030(7) 0.0030(7) 0.0024(7)
C11 0.0317(7) 0.0494(9) 0.0242(6) 0.0012(6) 0.0016(5) 0.0043(6)
C12 0.0341(7) 0.0465(9) 0.0260(7) 0.0014(6) 0.0036(6) 0.0057(6)
C13 0.0759(15) 0.0506(12) 0.0786(16) 0.0122(10) 0.0246(12) 0.0180(10)
C14 0.0407(9) 0.0919(16) 0.0519(11) 0.0020(11) 0.0000(8) -0.0146(10)
N3 0.0554(10) 0.0762(11) 0.0465(9) 0.0254(8) 0.0100(7) 0.0171(8)
C15 0.0349(8) 0.0564(10) 0.0399(8) 0.0102(7) 0.0098(6) 0.0062(7)
N4 0.0669(11) 0.0986(14) 0.0446(9) 0.0294(9) 0.0215(8) 0.0396(10)
C16 0.0340(8) 0.0528(10) 0.0374(8) 0.0100(7) 0.0026(6) 0.0051(7)
N5 0.0494(9) 0.0611(9) 0.0377(8) 0.0042(7) 0.0099(6) 0.0012(7)
N6 0.0575(10) 0.0963(14) 0.0378(8) -0.0075(9) 0.0053(7) -0.0119(10)
C17 0.0319(7) 0.0504(9) 0.0392(8) -0.0095(7) 0.0049(6) -0.0020(7)
N7 0.0497(9) 0.1018(15) 0.0433(9) 0.0066(9) -0.0021(7) -0.0257(9)
C18 0.0409(9) 0.0612(11) 0.0375(8) 0.0029(8) 0.0016(7) 0.0023(8)
N8 0.0420(8) 0.0797(12) 0.0441(8) -0.0006(8) -0.0054(7) -0.0023(8)

loop_
_atom_type_symbol
_atom_type_description
_atom_type_scat_dispersion_real
_atom_type_scat_dispersion_imag
_atom_type_scat_source
C C 0.0033 0.0016 'International Tables Vol C Tables 4.2.6.8 and 6.1.1.4'
H H 0.0000 0.0000 'International Tables Vol C Tables 4.2.6.8 and 6.1.1.4'
N N 0.0061 0.0033 'International Tables Vol C Tables 4.2.6.8 and 6.1.1.4'
Fe Fe 0.3463 0.8444 'International Tables Vol C Tables 4.2.6.8 and 6.1.1.4'

loop_
_geom_angle_atom_site_label_1
_geom_angle_atom_site_label_2
_geom_angle_atom_site_label_3
_geom_angle
_geom_angle_site_symmetry_1
_geom_angle_site_symmetry_3
N3 Fe1 N8 96.52(7) . 3_556
N3 Fe1 N5 96.23(7) . 4_566
N8 Fe1 N5 93.46(6) 3_556 4_566
N3 Fe1 N1 165.13(6) . .
N8 Fe1 N1 91.87(6) 3_556 .
N5 Fe1 N1 95.49(6) 4_566 .
N3 Fe1 N2 94.87(6) . .
N8 Fe1 N2 166.68(6) 3_556 .
N5 Fe1 N2 92.15(5) 4_566 .
N1 Fe1 N2 75.56(5) . .
N3 Fe1 N6 84.99(7) . .
N8 Fe1 N6 86.49(6) 3_556 .
N5 Fe1 N6 178.78(7) 4_566 .
N1 Fe1 N6 83.29(6) . .
N2 Fe1 N6 87.64(6) . .
C1 N1 C12 117.72(14) . .
C1 N1 Fe1 126.66(11) . .
C12 N1 Fe1 115.17(10) . .
C10 N2 C11 117.60(14) . .
C10 N2 Fe1 127.46(11) . .
C11 N2 Fe1 114.69(11) . .
N1 C1 C2 122.70(17) . .
C3 C2 C1 120.98(18) . .
C2 C3 C4 117.67(16) . .
C2 C3 C13 121.1(2) . .
C4 C3 C13 121.24(18) . .
C12 C4 C3 118.09(16) . .
C12 C4 C5 118.10(17) . .
C3 C4 C5 123.81(16) . .
C6 C5 C4 121.30(16) . .
C5 C6 C7 122.25(16) . .
C11 C7 C8 118.43(16) . .
C11 C7 C6 117.87(17) . .
C8 C7 C6 123.70(15) . .
C9 C8 C7 117.38(15) . .
C9 C8 C14 121.21(18) . .
C7 C8 C14 121.41(18) . .
C8 C9 C10 120.67(17) . .
N2 C10 C9 123.08(16) . .
N2 C11 C7 122.83(16) . .
N2 C11 C12 117.23(13) . .
C7 C11 C12 119.95(15) . .
N1 C12 C4 122.84(15) . .
N1 C12 C11 116.63(13) . .
C4 C12 C11 120.52(14) . .
C15 N3 Fe1 148.82(18) . .
N3 C15 N4 172.3(2) . .
C15 N4 C16 124.31(17) . .
N5 C16 N4 173.3(2) . .
C16 N5 Fe1 166.37(16) . 4_565
C17 N6 Fe1 138.50(17) . .
N6 C17 N7 174.1(2) . .
C18 N7 C17 119.85(17) . .
N8 C18 N7 174.1(2) . .
C18 N8 Fe1 164.01(16) . 3_556

loop_
_geom_bond_atom_site_label_1
_geom_bond_atom_site_label_2
_geom_bond_distance
_geom_bond_site_symmetry_2
Fe1 N3 2.1143(17) .
Fe1 N8 2.1244(15) 3_556
Fe1 N5 2.1295(15) 4_566
Fe1 N1 2.1744(14) .
Fe1 N2 2.1871(13) .
Fe1 N6 2.2878(18) .
N1 C1 1.332(2) .
N1 C12 1.364(2) .
N2 C10 1.328(2) .
N2 C11 1.356(2) .
C1 C2 1.392(3) .
C2 C3 1.369(3) .
C3 C4 1.420(3) .
C3 C13 1.505(3) .
C4 C12 1.406(2) .
C4 C5 1.437(2) .
C5 C6 1.349(3) .
C6 C7 1.431(3) .
C7 C11 1.414(2) .
C7 C8 1.414(3) .
C8 C9 1.375(3) .
C8 C14 1.509(2) .
C9 C10 1.397(2) .
C11 C12 1.440(2) .
N3 C15 1.141(2) .
C15 N4 1.291(2) .
N4 C16 1.292(2) .
C16 N5 1.146(2) .
N5 Fe1 2.1295(15) 4_565
N6 C17 1.143(2) .
C17 N7 1.295(2) .
N7 C18 1.295(2) .
C18 N8 1.146(2) .
N8 Fe1 2.1244(15) 3_556
